data_4328442
loop_
_publ_author_name
'Shun Ohta'
'Saori Yokozawa'
'Yasuhiro Ohki'
'Kazuyuki Tatsumi'

_publ_section_title
;
 Oxido-Bridged Di-, Tri-, and Tetra-Nuclear Iron Complexes Bearing
 Bis(trimethylsilyl)amide and Thiolate Ligands
;
_journal_name_full 'Inorganic Chemistry'
_journal_page_first 2645
_journal_page_last 2651
_journal_paper_doi 10.1021/ic2025928
_journal_volume 51
_journal_year 2012
_chemical_formula_moiety 'C50 H98 Fe2 N2 O3 S2 Si4 '
_chemical_formula_sum 'C50 H98 Fe2 N2 O3 S2 Si4'
_chemical_formula_weight 1063.49
_space_group_IT_number 15
_symmetry_cell_setting monoclinic
_symmetry_Int_Tables_number 15
_symmetry_space_group_name_Hall '-C 2yc'
_symmetry_space_group_name_H-M 'C 1 2/c 1'
_cell_angle_alpha 90.0000
_cell_angle_beta 122.306(3)
_cell_angle_gamma 90.0000
_cell_formula_units_Z 4
_cell_length_a 34.823(8)
_cell_length_b 10.771(2)
_cell_length_c 19.696(5)
_cell_measurement_reflns_used 25629
_cell_measurement_temperature 173
_cell_measurement_theta_max 27.4
_cell_measurement_theta_min 3.4
_cell_volume 6244(2)
_computing_cell_refinement CrystalClear
_computing_data_collection CrystalClear
_computing_data_reduction CrystalStructure
_computing_publication_material 'CrystalStructure 3.8'
_computing_structure_refinement CRYSTALS
_computing_structure_solution SHELXS97
_diffrn_ambient_temperature 173
_diffrn_detector_area_resol_mean 7.31
_diffrn_measured_fraction_theta_full 0.997
_diffrn_measured_fraction_theta_max 0.997
_diffrn_measurement_device_type 'Rigaku Saturn'
_diffrn_measurement_method \w
_diffrn_radiation_type 'Mo K\a'
_diffrn_radiation_wavelength 0.71070
_diffrn_reflns_av_R_equivalents 0.044
_diffrn_reflns_limit_h_max 45
_diffrn_reflns_limit_h_min -39
_diffrn_reflns_limit_k_max 13
_diffrn_reflns_limit_k_min -13
_diffrn_reflns_limit_l_max 25
_diffrn_reflns_limit_l_min -25
_diffrn_reflns_number 24801
_diffrn_reflns_theta_full 27.48
_diffrn_reflns_theta_max 27.48
_exptl_absorpt_coefficient_mu 0.644
_exptl_absorpt_correction_T_max 0.981
_exptl_absorpt_correction_T_min 0.835
_exptl_absorpt_correction_type multi-scan
_exptl_absorpt_process_details 'Jacobson, R. (1998) Private communication'
_exptl_crystal_colour red
_exptl_crystal_density_diffrn 1.131
_exptl_crystal_description plate
_exptl_crystal_F_000 2304.00
_exptl_crystal_size_max 0.10
_exptl_crystal_size_mid 0.10
_exptl_crystal_size_min 0.03
_refine_diff_density_max 1.02
_refine_diff_density_min -0.65
_refine_ls_extinction_method none
_refine_ls_goodness_of_fit_ref 1.004
_refine_ls_hydrogen_treatment refall
_refine_ls_number_parameters 334
_refine_ls_number_reflns 7134
_refine_ls_R_factor_gt 0.0626
_refine_ls_shift/su_max 0.0000
_refine_ls_structure_factor_coef Fsqd
_refine_ls_weighting_details 'w = 1/[0.0024Fo^2^ + 1.0000\s(Fo^2^)]/(4Fo^2^)'
_refine_ls_weighting_scheme calc
_refine_ls_wR_factor_ref 0.1868
_reflns_number_gt 4830
_reflns_number_total 7134
_reflns_threshold_expression F^2^>2.0\s(F^2^)
_cod_data_source_file ic2025928_si_001_6.cif
_cod_data_source_block 5
_cod_original_formula_sum 'C50 H98 Fe2 N2 O3 S2 Si4 '
_cod_database_code 4328442

loop_
_symmetry_equiv_pos_site_id
_symmetry_equiv_pos_as_xyz
1 +X,+Y,+Z
2 -X,+Y,1/2-Z
3 -X,-Y,-Z
4 +X,-Y,1/2+Z
5 1/2+X,1/2+Y,+Z
6 1/2-X,1/2+Y,1/2-Z
7 1/2-X,1/2-Y,-Z
8 1/2+X,1/2-Y,1/2+Z

loop_
_atom_site_label
_atom_site_type_symbol
_atom_site_fract_x
_atom_site_fract_y
_atom_site_fract_z
_atom_site_U_iso_or_equiv
_atom_site_adp_type
_atom_site_occupancy
_atom_site_symmetry_multiplicity
_atom_site_calc_flag
_atom_site_refinement_flags
Fe(1) Fe 0.057620(10) 0.18993(4) 0.31926(3) 0.02886(13) Uani 1.00 1 d .
S(2) S 0.05193(3) 0.10436(8) 0.41941(5) 0.0327(2) Uani 1.00 1 d .
Si(1) Si 0.16029(3) 0.25656(11) 0.38768(7) 0.0434(2) Uani 1.00 1 d .
Si(2) Si 0.08621(4) 0.44531(10) 0.28568(7) 0.0416(2) Uani 1.00 1 d .
O(1) O 0.0000 0.2338(3) 0.2500 0.0336(8) Uani 1.00 2 d S
O(2) O 0.06520(9) 0.0415(2) 0.26090(15) 0.0397(7) Uani 1.00 1 d .
N(1) N 0.10391(10) 0.3020(2) 0.33303(18) 0.0364(7) Uani 1.00 1 d .
C(1) C 0.16662(14) 0.0929(4) 0.4218(2) 0.0571(13) Uani 1.00 1 d .
C(2) C 0.19376(15) 0.3534(5) 0.4808(3) 0.0747(15) Uani 1.00 1 d .
C(3) C 0.18651(17) 0.2635(5) 0.3260(3) 0.0691(16) Uani 1.00 1 d .
C(4) C 0.05887(15) 0.5361(3) 0.3295(2) 0.0512(11) Uani 1.00 1 d .
C(5) C 0.13372(16) 0.5477(4) 0.2976(3) 0.0677(15) Uani 1.00 1 d .
C(6) C 0.04668(14) 0.4223(3) 0.1754(2) 0.0480(11) Uani 1.00 1 d .
C(7) C 0.10312(11) 0.1122(2) 0.51661(19) 0.0311(8) Uani 1.00 1 d .
C(8) C 0.12815(12) 0.0027(3) 0.5524(2) 0.0365(8) Uani 1.00 1 d .
C(9) C 0.16644(14) 0.0105(3) 0.6296(2) 0.0461(10) Uani 1.00 1 d .
C(10) C 0.18118(13) 0.1221(3) 0.6717(2) 0.0464(10) Uani 1.00 1 d .
C(11) C 0.15544(13) 0.2270(3) 0.6351(2) 0.0419(9) Uani 1.00 1 d .
C(12) C 0.11662(11) 0.2258(3) 0.5587(2) 0.0330(8) Uani 1.00 1 d .
C(13) C 0.11319(14) -0.1211(3) 0.5087(2) 0.0430(10) Uani 1.00 1 d .
C(14) C 0.15262(17) -0.2075(4) 0.5291(3) 0.0648(15) Uani 1.00 1 d .
C(15) C 0.07884(17) -0.1840(3) 0.5225(3) 0.0572(13) Uani 1.00 1 d .
C(16) C 0.22395(16) 0.1328(4) 0.7553(2) 0.0646(12) Uani 1.00 1 d .
C(17) C 0.2122(2) 0.1500(7) 0.8177(3) 0.095(2) Uani 1.00 1 d .
C(18) C 0.25869(16) 0.0356(6) 0.7757(3) 0.0814(17) Uani 1.00 1 d .
C(19) C 0.08840(12) 0.3430(3) 0.5231(2) 0.0359(8) Uani 1.00 1 d .
C(20) C 0.11460(16) 0.4639(3) 0.5586(2) 0.0545(12) Uani 1.00 1 d .
C(21) C 0.04780(15) 0.3406(3) 0.5329(2) 0.0510(11) Uani 1.00 1 d .
C(22) C 0.06980(14) 0.0612(3) 0.1921(2) 0.0429(10) Uani 1.00 1 d .
C(23) C 0.06250(17) -0.0633(4) 0.1530(2) 0.0576(14) Uani 1.00 1 d .
C(24) C 0.04185(19) -0.1441(4) 0.1882(2) 0.0606(14) Uani 1.00 1 d .
C(25) C 0.06107(17) -0.0907(3) 0.2697(2) 0.0547(13) Uani 1.00 1 d .
H(1) H 0.1699 0.0905 0.4739 0.070 Uiso 1.00 1 c R
H(2) H 0.1933 0.0568 0.4260 0.070 Uiso 1.00 1 c R
H(3) H 0.1399 0.0459 0.3834 0.070 Uiso 1.00 1 c R
H(4) H 0.2059 0.4253 0.4688 0.081 Uiso 1.00 1 c R
H(5) H 0.2185 0.3046 0.5227 0.081 Uiso 1.00 1 c R
H(6) H 0.1741 0.3806 0.4987 0.081 Uiso 1.00 1 c R
H(7) H 0.1825 0.1843 0.2995 0.090 Uiso 1.00 1 c R
H(8) H 0.2187 0.2814 0.3607 0.090 Uiso 1.00 1 c R
H(9) H 0.1720 0.3283 0.2859 0.090 Uiso 1.00 1 c R
H(10) H 0.0266 0.5185 0.3001 0.058 Uiso 1.00 1 c R
H(11) H 0.0635 0.6242 0.3263 0.058 Uiso 1.00 1 c R
H(12) H 0.0725 0.5124 0.3853 0.059 Uiso 1.00 1 c R
H(13) H 0.1457 0.5983 0.3455 0.077 Uiso 1.00 1 c R
H(14) H 0.1222 0.6010 0.2509 0.077 Uiso 1.00 1 c R
H(15) H 0.1577 0.4953 0.3023 0.077 Uiso 1.00 1 c R
H(16) H 0.0638 0.4198 0.1494 0.057 Uiso 1.00 1 c R
H(17) H 0.0254 0.4910 0.1539 0.057 Uiso 1.00 1 c R
H(18) H 0.0302 0.3451 0.1654 0.057 Uiso 1.00 1 c R
H(19) H 0.1835 -0.0647 0.6549 0.051 Uiso 1.00 1 c R
H(20) H 0.1654 0.3050 0.6641 0.047 Uiso 1.00 1 c R
H(21) H 0.0978 -0.1032 0.4517 0.050 Uiso 1.00 1 c R
H(22) H 0.1628 -0.1927 0.4926 0.081 Uiso 1.00 1 c R
H(23) H 0.1429 -0.2931 0.5245 0.081 Uiso 1.00 1 c R
H(24) H 0.1774 -0.1913 0.5838 0.081 Uiso 1.00 1 c R
H(25) H 0.0948 -0.2369 0.5695 0.070 Uiso 1.00 1 c R
H(26) H 0.0581 -0.2339 0.4760 0.070 Uiso 1.00 1 c R
H(27) H 0.0618 -0.1216 0.5311 0.070 Uiso 1.00 1 c R
H(28) H 0.2383 0.2096 0.7547 0.063 Uiso 1.00 1 c R
H(29) H 0.2095 0.2380 0.8246 0.106 Uiso 1.00 1 c R
H(30) H 0.2360 0.1146 0.8682 0.105 Uiso 1.00 1 c R
H(31) H 0.1836 0.1090 0.8004 0.106 Uiso 1.00 1 c R
H(32) H 0.2530 -0.0338 0.8004 0.088 Uiso 1.00 1 c R
H(33) H 0.2889 0.0684 0.8127 0.088 Uiso 1.00 1 c R
H(34) H 0.2566 0.0079 0.7270 0.088 Uiso 1.00 1 c R
H(35) H 0.0769 0.3434 0.4660 0.041 Uiso 1.00 1 c R
H(36) H 0.1124 0.4877 0.6040 0.064 Uiso 1.00 1 c R
H(37) H 0.1018 0.5290 0.5184 0.064 Uiso 1.00 1 c R
H(38) H 0.1462 0.4516 0.5766 0.064 Uiso 1.00 1 c R
H(39) H 0.0223 0.3005 0.4865 0.062 Uiso 1.00 1 c R
H(40) H 0.0394 0.4246 0.5375 0.062 Uiso 1.00 1 c R
H(41) H 0.0559 0.2943 0.5810 0.062 Uiso 1.00 1 c R
H(42) H 0.0473 0.1205 0.1553 0.057 Uiso 1.00 1 c R
H(43) H 0.1000 0.0921 0.2105 0.057 Uiso 1.00 1 c R
H(44) H 0.0417 -0.0561 0.0953 0.077 Uiso 1.00 1 c R
H(45) H 0.0911 -0.0980 0.1644 0.077 Uiso 1.00 1 c R
H(46) H 0.0090 -0.1379 0.1573 0.076 Uiso 1.00 1 c R
H(47) H 0.0507 -0.2302 0.1909 0.076 Uiso 1.00 1 c R
H(48) H 0.0907 -0.1263 0.3070 0.070 Uiso 1.00 1 c R
H(49) H 0.0410 -0.1060 0.2890 0.070 Uiso 1.00 1 c R

loop_
_atom_site_aniso_label
_atom_site_aniso_U_11
_atom_site_aniso_U_22
_atom_site_aniso_U_33
_atom_site_aniso_U_12
_atom_site_aniso_U_13
_atom_site_aniso_U_23
Fe(1) 0.0306(2) 0.0286(2) 0.0252(2) -0.00039(17) 0.0134(2) 0.00000(17)
S(2) 0.0367(4) 0.0323(4) 0.0263(4) -0.0020(3) 0.0150(3) 0.0011(3)
Si(1) 0.0321(5) 0.0542(6) 0.0413(6) -0.0018(4) 0.0180(4) 0.0026(4)
Si(2) 0.0434(5) 0.0370(5) 0.0392(5) -0.0070(4) 0.0187(4) 0.0062(4)
O(1) 0.0364(17) 0.0341(17) 0.0241(16) 0.0000 0.0122(14) 0.0000
O(2) 0.0542(15) 0.0351(13) 0.0386(13) -0.0017(10) 0.0307(12) -0.0024(10)
N(1) 0.0340(14) 0.0378(15) 0.0314(15) -0.0027(11) 0.0134(12) 0.0041(12)
C(1) 0.044(2) 0.065(2) 0.065(2) 0.0143(19) 0.031(2) 0.020(2)
C(2) 0.036(2) 0.100(4) 0.066(3) -0.002(2) 0.012(2) -0.014(2)
C(3) 0.057(2) 0.088(3) 0.079(3) 0.010(2) 0.047(2) 0.023(2)
C(4) 0.067(2) 0.038(2) 0.041(2) 0.0021(17) 0.023(2) 0.0007(16)
C(5) 0.063(2) 0.057(2) 0.073(3) -0.013(2) 0.029(2) 0.015(2)
C(6) 0.053(2) 0.048(2) 0.041(2) -0.0045(17) 0.0231(18) 0.0083(17)
C(7) 0.0374(16) 0.0283(15) 0.0265(15) 0.0020(12) 0.0163(13) 0.0009(12)
C(8) 0.0471(19) 0.0285(16) 0.0342(18) 0.0028(14) 0.0221(16) 0.0013(14)
C(9) 0.052(2) 0.0351(18) 0.040(2) 0.0138(16) 0.0173(18) 0.0040(16)
C(10) 0.0391(19) 0.049(2) 0.038(2) 0.0053(16) 0.0112(16) -0.0039(17)
C(11) 0.047(2) 0.0366(18) 0.0342(19) -0.0011(15) 0.0161(16) -0.0054(15)
C(12) 0.0360(17) 0.0285(15) 0.0333(17) 0.0006(13) 0.0176(14) -0.0002(13)
C(13) 0.061(2) 0.0274(17) 0.0363(19) 0.0063(15) 0.0234(18) 0.0001(14)
C(14) 0.076(3) 0.042(2) 0.083(3) 0.007(2) 0.048(3) -0.009(2)
C(15) 0.072(2) 0.034(2) 0.070(3) -0.0023(18) 0.040(2) -0.0026(19)
C(16) 0.058(2) 0.057(2) 0.043(2) 0.009(2) 0.003(2) -0.002(2)
C(17) 0.072(3) 0.155(6) 0.036(2) 0.028(3) 0.014(2) -0.004(3)
C(18) 0.047(2) 0.114(4) 0.058(3) 0.014(2) 0.011(2) 0.003(3)
C(19) 0.0466(19) 0.0282(16) 0.0268(16) 0.0042(14) 0.0155(15) 0.0014(13)
C(20) 0.077(2) 0.0283(18) 0.054(2) -0.0013(18) 0.032(2) -0.0019(17)
C(21) 0.059(2) 0.046(2) 0.049(2) 0.0211(18) 0.030(2) 0.0086(18)
C(22) 0.053(2) 0.048(2) 0.040(2) -0.0016(17) 0.0335(18) -0.0042(16)
C(23) 0.076(3) 0.057(2) 0.059(2) -0.002(2) 0.049(2) -0.010(2)
C(24) 0.097(3) 0.043(2) 0.052(2) 0.003(2) 0.046(2) -0.0049(19)
C(25) 0.090(3) 0.0343(19) 0.051(2) 0.003(2) 0.046(2) -0.0002(17)

loop_
_atom_type_symbol
_atom_type_description
_atom_type_scat_dispersion_real
_atom_type_scat_dispersion_imag
_atom_type_scat_source
C C 0.003 0.002
;
International Tables for Crystallography
(1992, Vol. C, Tables 4.2.6.8 and 6.1.1.4)
;
H H 0.000 0.000
;
International Tables for Crystallography
(1992, Vol. C, Table 6.1.1.4)
;
N N 0.006 0.003
;
International Tables for Crystallography
(1992, Vol. C, Tables 4.2.6.8 and 6.1.1.4)
;
O O 0.011 0.006
;
International Tables for Crystallography
(1992, Vol. C, Tables 4.2.6.8 and 6.1.1.4)
;
Fe Fe 0.346 0.844
;
International Tables for Crystallography
(1992, Vol. C, Tables 4.2.6.8 and 6.1.1.4)
;
Si Si 0.082 0.070
;
International Tables for Crystallography
(1992, Vol. C, Tables 4.2.6.8 and 6.1.1.4)
;
S S 0.125 0.123
;
International Tables for Crystallography
(1992, Vol. C, Tables 4.2.6.8 and 6.1.1.4)
;

loop_
_geom_angle_atom_site_label_1
_geom_angle_atom_site_label_2
_geom_angle_atom_site_label_3
_geom_angle
_geom_angle_publ_flag
_geom_angle_site_symmetry_3
S(2) Fe(1) O(1) 100.74(4) yes .
S(2) Fe(1) O(2) 105.33(9) yes .
S(2) Fe(1) N(1) 126.05(10) yes .
O(1) Fe(1) O(2) 101.85(9) yes .
O(1) Fe(1) N(1) 117.34(12) yes .
O(2) Fe(1) N(1) 102.62(14) yes .
Fe(1) S(2) C(7) 114.15(15) yes .
N(1) Si(1) C(1) 111.66(18) yes .
N(1) Si(1) C(2) 110.9(2) yes .
N(1) Si(1) C(3) 111.7(2) yes .
C(1) Si(1) C(2) 106.4(2) yes .
C(1) Si(1) C(3) 105.6(2) yes .
C(2) Si(1) C(3) 110.4(2) yes .
N(1) Si(2) C(4) 109.8(2) yes .
N(1) Si(2) C(5) 114.50(18) yes .
N(1) Si(2) C(6) 109.67(16) yes .
C(4) Si(2) C(5) 105.4(2) yes .
C(4) Si(2) C(6) 111.5(2) yes .
C(5) Si(2) C(6) 105.9(2) yes .
Fe(1) O(1) Fe(1) 149.3(2) yes 2_555
Fe(1) O(2) C(22) 120.9(2) yes .
Fe(1) O(2) C(25) 130.0(3) yes .
C(22) O(2) C(25) 108.7(3) yes .
Fe(1) N(1) Si(1) 119.99(16) yes .
Fe(1) N(1) Si(2) 117.00(16) yes .
Si(1) N(1) Si(2) 123.0(2) yes .
S(2) C(7) C(8) 119.5(2) yes .
S(2) C(7) C(12) 119.9(2) yes .
C(8) C(7) C(12) 120.6(2) yes .
C(7) C(8) C(9) 118.2(3) yes .
C(7) C(8) C(13) 121.1(2) yes .
C(9) C(8) C(13) 120.7(2) yes .
C(8) C(9) C(10) 122.4(3) yes .
C(9) C(10) C(11) 117.7(3) yes .
C(9) C(10) C(16) 123.0(3) yes .
C(11) C(10) C(16) 119.3(3) yes .
C(10) C(11) C(12) 123.0(3) yes .
C(7) C(12) C(11) 118.1(2) yes .
C(7) C(12) C(19) 121.3(2) yes .
C(11) C(12) C(19) 120.6(3) yes .
C(8) C(13) C(14) 113.5(3) yes .
C(8) C(13) C(15) 110.8(4) yes .
C(14) C(13) C(15) 111.4(3) yes .
C(10) C(16) C(17) 111.0(4) yes .
C(10) C(16) C(18) 115.1(4) yes .
C(17) C(16) C(18) 114.0(4) yes .
C(12) C(19) C(20) 114.5(2) yes .
C(12) C(19) C(21) 110.0(3) yes .
C(20) C(19) C(21) 108.8(3) yes .
O(2) C(22) C(23) 105.9(3) yes .
C(22) C(23) C(24) 105.6(5) yes .
C(23) C(24) C(25) 102.9(3) yes .
O(2) C(25) C(24) 105.5(3) yes .
Si(1) C(1) H(1) 109.4 no .
Si(1) C(1) H(2) 109.5 no .
Si(1) C(1) H(3) 109.5 no .
H(1) C(1) H(2) 109.5 no .
H(1) C(1) H(3) 109.5 no .
H(2) C(1) H(3) 109.5 no .
Si(1) C(2) H(4) 109.3 no .
Si(1) C(2) H(5) 109.7 no .
Si(1) C(2) H(6) 109.4 no .
H(4) C(2) H(5) 109.5 no .
H(4) C(2) H(6) 109.5 no .
H(5) C(2) H(6) 109.5 no .
Si(1) C(3) H(7) 109.5 no .
Si(1) C(3) H(8) 109.4 no .
Si(1) C(3) H(9) 109.5 no .
H(7) C(3) H(8) 109.5 no .
H(7) C(3) H(9) 109.5 no .
H(8) C(3) H(9) 109.5 no .
Si(2) C(4) H(10) 109.7 no .
Si(2) C(4) H(11) 109.8 no .
Si(2) C(4) H(12) 109.0 no .
H(10) C(4) H(11) 109.5 no .
H(10) C(4) H(12) 109.5 no .
H(11) C(4) H(12) 109.5 no .
Si(2) C(5) H(13) 109.9 no .
Si(2) C(5) H(14) 109.6 no .
Si(2) C(5) H(15) 108.9 no .
H(13) C(5) H(14) 109.5 no .
H(13) C(5) H(15) 109.5 no .
H(14) C(5) H(15) 109.5 no .
Si(2) C(6) H(16) 109.8 no .
Si(2) C(6) H(17) 108.8 no .
Si(2) C(6) H(18) 109.8 no .
H(16) C(6) H(17) 109.5 no .
H(16) C(6) H(18) 109.5 no .
H(17) C(6) H(18) 109.5 no .
C(8) C(9) H(19) 118.6 no .
C(10) C(9) H(19) 119.0 no .
C(10) C(11) H(20) 118.3 no .
C(12) C(11) H(20) 118.8 no .
C(8) C(13) H(21) 106.9 no .
C(14) C(13) H(21) 106.9 no .
C(15) C(13) H(21) 107.0 no .
C(13) C(14) H(22) 109.9 no .
C(13) C(14) H(23) 109.6 no .
C(13) C(14) H(24) 109.0 no .
H(22) C(14) H(23) 109.5 no .
H(22) C(14) H(24) 109.5 no .
H(23) C(14) H(24) 109.5 no .
C(13) C(15) H(25) 109.1 no .
C(13) C(15) H(26) 109.7 no .
C(13) C(15) H(27) 109.6 no .
H(25) C(15) H(26) 109.5 no .
H(25) C(15) H(27) 109.5 no .
H(26) C(15) H(27) 109.5 no .
C(10) C(16) H(28) 105.3 no .
C(17) C(16) H(28) 105.8 no .
C(18) C(16) H(28) 104.7 no .
C(16) C(17) H(29) 109.1 no .
C(16) C(17) H(30) 109.7 no .
C(16) C(17) H(31) 109.6 no .
H(29) C(17) H(30) 109.5 no .
H(29) C(17) H(31) 109.5 no .
H(30) C(17) H(31) 109.5 no .
C(16) C(18) H(32) 108.8 no .
C(16) C(18) H(33) 110.2 no .
C(16) C(18) H(34) 109.3 no .
H(32) C(18) H(33) 109.5 no .
H(32) C(18) H(34) 109.5 no .
H(33) C(18) H(34) 109.5 no .
C(12) C(19) H(35) 107.7 no .
C(20) C(19) H(35) 107.6 no .
C(21) C(19) H(35) 108.0 no .
C(19) C(20) H(36) 109.1 no .
C(19) C(20) H(37) 109.9 no .
C(19) C(20) H(38) 109.5 no .
H(36) C(20) H(37) 109.5 no .
H(36) C(20) H(38) 109.5 no .
H(37) C(20) H(38) 109.5 no .
C(19) C(21) H(39) 109.3 no .
C(19) C(21) H(40) 110.0 no .
C(19) C(21) H(41) 109.1 no .
H(39) C(21) H(40) 109.5 no .
H(39) C(21) H(41) 109.5 no .
H(40) C(21) H(41) 109.5 no .
O(2) C(22) H(42) 110.2 no .
O(2) C(22) H(43) 109.8 no .
C(23) C(22) H(42) 110.9 no .
C(23) C(22) H(43) 110.5 no .
H(42) C(22) H(43) 109.5 no .
C(22) C(23) H(44) 110.2 no .
C(22) C(23) H(45) 110.7 no .
C(24) C(23) H(44) 110.0 no .
C(24) C(23) H(45) 110.7 no .
H(44) C(23) H(45) 109.4 no .
C(23) C(24) H(46) 111.3 no .
C(23) C(24) H(47) 111.1 no .
C(25) C(24) H(46) 110.6 no .
C(25) C(24) H(47) 111.4 no .
H(46) C(24) H(47) 109.5 no .
O(2) C(25) H(48) 110.2 no .
O(2) C(25) H(49) 110.6 no .
C(24) C(25) H(48) 110.3 no .
C(24) C(25) H(49) 110.7 no .
H(48) C(25) H(49) 109.5 no .

loop_
_geom_bond_atom_site_label_1
_geom_bond_atom_site_label_2
_geom_bond_distance
_geom_bond_publ_flag
Fe(1) S(2) 2.2798(12) yes
Fe(1) O(1) 1.7845(9) yes
Fe(1) O(2) 2.067(2) yes
Fe(1) N(1) 1.913(3) yes
S(2) C(7) 1.789(2) yes
Si(1) N(1) 1.730(3) yes
Si(1) C(1) 1.858(4) yes
Si(1) C(2) 1.877(5) yes
Si(1) C(3) 1.871(7) yes
Si(2) N(1) 1.737(3) yes
Si(2) C(4) 1.867(5) yes
Si(2) C(5) 1.896(5) yes
Si(2) C(6) 1.865(3) yes
O(2) C(22) 1.462(6) yes
O(2) C(25) 1.450(4) yes
C(7) C(8) 1.410(4) yes
C(7) C(12) 1.410(4) yes
C(8) C(9) 1.389(4) yes
C(8) C(13) 1.520(4) yes
C(9) C(10) 1.394(5) yes
C(10) C(11) 1.382(5) yes
C(10) C(16) 1.524(4) yes
C(11) C(12) 1.385(4) yes
C(12) C(19) 1.521(4) yes
C(13) C(14) 1.524(6) yes
C(13) C(15) 1.520(8) yes
C(16) C(17) 1.498(10) yes
C(16) C(18) 1.484(7) yes
C(19) C(20) 1.529(5) yes
C(19) C(21) 1.527(7) yes
C(22) C(23) 1.499(6) yes
C(23) C(24) 1.513(9) yes
C(24) C(25) 1.485(6) yes
C(1) H(1) 0.970 no
C(1) H(2) 0.970 no
C(1) H(3) 0.970 no
C(2) H(4) 0.970 no
C(2) H(5) 0.970 no
C(2) H(6) 0.970 no
C(3) H(7) 0.970 no
C(3) H(8) 0.970 no
C(3) H(9) 0.970 no
C(4) H(10) 0.970 no
C(4) H(11) 0.970 no
C(4) H(12) 0.970 no
C(5) H(13) 0.970 no
C(5) H(14) 0.970 no
C(5) H(15) 0.970 no
C(6) H(16) 0.970 no
C(6) H(17) 0.970 no
C(6) H(18) 0.970 no
C(9) H(19) 0.970 no
C(11) H(20) 0.970 no
C(13) H(21) 0.970 no
C(14) H(22) 0.970 no
C(14) H(23) 0.970 no
C(14) H(24) 0.970 no
C(15) H(25) 0.970 no
C(15) H(26) 0.970 no
C(15) H(27) 0.970 no
C(16) H(28) 0.970 no
C(17) H(29) 0.970 no
C(17) H(30) 0.970 no
C(17) H(31) 0.970 no
C(18) H(32) 0.970 no
C(18) H(33) 0.970 no
C(18) H(34) 0.970 no
C(19) H(35) 0.970 no
C(20) H(36) 0.970 no
C(20) H(37) 0.970 no
C(20) H(38) 0.970 no
C(21) H(39) 0.970 no
C(21) H(40) 0.970 no
C(21) H(41) 0.970 no
C(22) H(42) 0.970 no
C(22) H(43) 0.970 no
C(23) H(44) 0.970 no
C(23) H(45) 0.970 no
C(24) H(46) 0.970 no
C(24) H(47) 0.970 no
C(25) H(48) 0.970 no
C(25) H(49) 0.970 no

loop_
_geom_contact_atom_site_label_1
_geom_contact_atom_site_label_2
_geom_contact_distance
_geom_contact_site_symmetry_2
Fe(1) Fe(1) 3.4416(3) 2_555
Fe(1) Si(1) 3.1565(10) .
Fe(1) Si(2) 3.1142(13) .
Fe(1) C(1) 3.374(4) .
Fe(1) C(7) 3.426(3) .
Fe(1) C(22) 3.083(5) .
Fe(1) C(25) 3.198(4) .
S(2) O(1) 3.1461(16) .
S(2) O(2) 3.459(3) .
S(2) C(8) 2.770(3) .
S(2) C(12) 2.776(3) .
S(2) C(13) 3.087(3) .
S(2) C(15) 3.552(4) .
S(2) C(19) 3.101(3) .
S(2) C(21) 3.440(5) .
Si(1) Fe(1) 3.1565(10) .
Si(1) Si(2) 3.0470(14) .
Si(1) C(5) 3.476(5) .
Si(2) Fe(1) 3.1142(13) .
Si(2) Si(1) 3.0470(14) .
Si(2) O(1) 3.527(2) .
O(1) S(2) 3.1461(16) .
O(1) S(2) 3.1461(16) 2_555
O(1) Si(2) 3.527(2) .
O(1) Si(2) 3.527(2) 2_555
O(1) O(2) 2.995(3) .
O(1) O(2) 2.995(3) 2_555
O(1) N(1) 3.159(3) .
O(1) N(1) 3.159(3) 2_555
O(1) C(6) 3.388(5) .
O(1) C(6) 3.388(5) 2_555
O(2) S(2) 3.459(3) .
O(2) O(1) 2.995(3) .
O(2) N(1) 3.108(3) .
O(2) C(1) 3.296(4) .
O(2) C(23) 2.364(6) .
O(2) C(24) 2.337(5) .
N(1) O(1) 3.159(3) .
N(1) O(2) 3.108(3) .
N(1) C(1) 2.969(5) .
N(1) C(2) 2.972(4) .
N(1) C(3) 2.982(8) .
N(1) C(4) 2.951(5) .
N(1) C(5) 3.057(6) .
N(1) C(6) 2.946(4) .
N(1) C(22) 3.509(5) .
C(1) Fe(1) 3.374(4) .
C(1) O(2) 3.296(4) .
C(1) N(1) 2.969(5) .
C(1) C(2) 2.990(7) .
C(1) C(3) 2.969(9) .
C(1) C(7) 3.582(8) .
C(2) N(1) 2.972(4) .
C(2) C(1) 2.990(7) .
C(2) C(3) 3.077(9) .
C(3) N(1) 2.982(8) .
C(3) C(1) 2.969(9) .
C(3) C(2) 3.077(9) .
C(3) C(5) 3.459(7) .
C(4) N(1) 2.951(5) .
C(4) C(4) 3.591(5) 2_555
C(4) C(5) 2.993(9) .
C(4) C(6) 3.085(7) .
C(5) Si(1) 3.476(5) .
C(5) N(1) 3.057(6) .
C(5) C(3) 3.459(7) .
C(5) C(4) 2.993(9) .
C(5) C(6) 3.001(5) .
C(6) O(1) 3.388(5) .
C(6) N(1) 2.946(4) .
C(6) C(4) 3.085(7) .
C(6) C(5) 3.001(5) .
C(7) Fe(1) 3.426(3) .
C(7) C(1) 3.582(8) .
C(7) C(9) 2.402(4) .
C(7) C(10) 2.803(4) .
C(7) C(11) 2.398(4) .
C(7) C(13) 2.553(4) .
C(7) C(15) 3.318(5) .
C(7) C(19) 2.555(4) .
C(7) C(21) 3.245(6) .
C(8) S(2) 2.770(3) .
C(8) C(10) 2.439(4) .
C(8) C(11) 2.781(4) .
C(8) C(12) 2.450(4) .
C(8) C(14) 2.545(6) .
C(8) C(15) 2.502(5) .
C(9) C(7) 2.402(4) .
C(9) C(11) 2.375(5) .
C(9) C(12) 2.784(4) .
C(9) C(13) 2.529(4) .
C(9) C(14) 2.939(6) .
C(9) C(15) 3.356(5) .
C(9) C(16) 2.565(5) .
C(9) C(17) 3.495(7) .
C(9) C(18) 2.965(5) .
C(10) C(7) 2.803(4) .
C(10) C(8) 2.439(4) .
C(10) C(12) 2.431(4) .
C(10) C(17) 2.490(7) .
C(10) C(18) 2.537(5) .
C(11) C(7) 2.398(4) .
C(11) C(8) 2.781(4) .
C(11) C(9) 2.375(5) .
C(11) C(16) 2.508(5) .
C(11) C(17) 3.151(6) .
C(11) C(19) 2.525(4) .
C(11) C(20) 2.918(5) .
C(11) C(21) 3.396(5) .
C(12) S(2) 2.776(3) .
C(12) C(8) 2.450(4) .
C(12) C(9) 2.784(4) .
C(12) C(10) 2.431(4) .
C(12) C(20) 2.566(5) .
C(12) C(21) 2.496(6) .
C(13) S(2) 3.087(3) .
C(13) C(7) 2.553(4) .
C(13) C(9) 2.529(4) .
C(14) C(8) 2.545(6) .
C(14) C(9) 2.939(6) .
C(14) C(15) 2.515(9) .
C(15) S(2) 3.552(4) .
C(15) C(7) 3.318(5) .
C(15) C(8) 2.502(5) .
C(15) C(9) 3.356(5) .
C(15) C(14) 2.515(9) .
C(16) C(9) 2.565(5) .
C(16) C(11) 2.508(5) .
C(17) C(9) 3.495(7) .
C(17) C(10) 2.490(7) .
C(17) C(11) 3.151(6) .
C(17) C(18) 2.500(10) .
C(18) C(9) 2.965(5) .
C(18) C(10) 2.537(5) .
C(18) C(17) 2.500(10) .
C(19) S(2) 3.101(3) .
C(19) C(7) 2.555(4) .
C(19) C(11) 2.525(4) .
C(20) C(11) 2.918(5) .
C(20) C(12) 2.566(5) .
C(20) C(21) 2.484(7) .
C(21) S(2) 3.440(5) .
C(21) C(7) 3.245(6) .
C(21) C(11) 3.396(5) .
C(21) C(12) 2.496(6) .
C(21) C(20) 2.484(7) .
C(22) Fe(1) 3.083(5) .
C(22) N(1) 3.509(5) .
C(22) C(24) 2.400(6) .
C(22) C(25) 2.366(7) .
C(23) O(2) 2.364(6) .
C(23) C(25) 2.344(9) .
C(24) O(2) 2.337(5) .
C(24) C(22) 2.400(6) .
C(25) Fe(1) 3.198(4) .
C(25) C(22) 2.366(7) .
C(25) C(23) 2.344(9) .
Fe(1) H(3) 2.889 .
Fe(1) H(18) 3.129 .
Fe(1) H(35) 3.077 .
Fe(1) H(42) 3.144 .
Fe(1) H(43) 3.356 .
Fe(1) H(49) 3.237 .
S(2) H(3) 3.551 .
S(2) H(18) 3.547 2_555
S(2) H(21) 2.620 .
S(2) H(27) 3.173 .
S(2) H(35) 2.716 .
S(2) H(39) 2.954 .
S(2) H(42) 2.950 2_555
S(2) H(44) 3.562 2_555
S(2) H(46) 3.188 2_555
S(2) H(49) 3.292 .
Si(1) H(1) 2.364 .
Si(1) H(2) 2.366 .
Si(1) H(3) 2.366 .
Si(1) H(4) 2.381 .
Si(1) H(5) 2.385 .
Si(1) H(6) 2.383 .
Si(1) H(7) 2.377 .
Si(1) H(8) 2.376 .
Si(1) H(9) 2.378 .
Si(1) H(15) 3.048 .
Si(1) H(43) 3.449 .
Si(2) H(9) 3.239 .
Si(2) H(10) 2.376 .
Si(2) H(10) 3.436 2_555
Si(2) H(11) 2.378 .
Si(2) H(12) 2.367 .
Si(2) H(13) 2.405 .
Si(2) H(14) 2.402 .
Si(2) H(15) 2.393 .
Si(2) H(16) 2.376 .
Si(2) H(17) 2.364 .
Si(2) H(18) 2.376 .
O(1) H(10) 3.202 .
O(1) H(10) 3.202 2_555
O(1) H(18) 2.681 .
O(1) H(18) 2.681 2_555
O(1) H(42) 3.312 .
O(1) H(42) 3.312 2_555
O(2) H(3) 2.426 .
O(2) H(42) 2.014 .
O(2) H(43) 2.010 .
O(2) H(44) 3.091 .
O(2) H(45) 2.918 .
O(2) H(46) 2.731 .
O(2) H(47) 3.158 .
O(2) H(48) 2.003 .
O(2) H(49) 2.008 .
N(1) H(1) 3.370 .
N(1) H(3) 2.973 .
N(1) H(4) 3.374 .
N(1) H(6) 2.969 .
N(1) H(7) 3.385 .
N(1) H(9) 2.985 .
N(1) H(10) 3.354 .
N(1) H(12) 2.933 .
N(1) H(13) 3.462 .
N(1) H(15) 3.070 .
N(1) H(16) 3.352 .
N(1) H(18) 2.941 .
N(1) H(35) 3.253 .
N(1) H(42) 3.548 .
N(1) H(43) 3.257 .
C(1) H(5) 2.929 .
C(1) H(6) 3.397 .
C(1) H(7) 2.915 .
C(1) H(8) 3.346 .
C(1) H(21) 3.474 .
C(1) H(22) 3.409 .
C(1) H(31) 3.508 4_554
C(1) H(43) 3.520 .
C(1) H(48) 3.359 .
C(2) H(1) 2.933 .
C(2) H(2) 3.369 .
C(2) H(2) 3.471 7_556
C(2) H(5) 3.528 7_556
C(2) H(8) 3.024 .
C(2) H(8) 3.314 7_556
C(2) H(9) 3.502 .
C(2) H(13) 3.478 .
C(2) H(15) 3.398 .
C(2) H(38) 3.279 .
C(3) H(2) 2.897 .
C(3) H(3) 3.371 .
C(3) H(4) 3.062 .
C(3) H(5) 3.439 .
C(3) H(5) 3.133 7_556
C(3) H(15) 2.638 .
C(3) H(43) 3.215 .
C(4) H(10) 2.699 2_555
C(4) H(13) 2.945 .
C(4) H(14) 3.376 .
C(4) H(17) 3.041 .
C(4) H(17) 3.158 2_555
C(4) H(18) 3.497 .
C(4) H(35) 3.182 .
C(4) H(37) 3.184 .
C(5) H(4) 3.220 .
C(5) H(9) 2.781 .
C(5) H(11) 2.908 .
C(5) H(12) 3.408 .
C(5) H(16) 2.957 .
C(5) H(17) 3.347 .
C(5) H(29) 3.327 4_564
C(5) H(36) 3.494 4_564
C(5) H(47) 3.465 1_565
C(6) H(10) 3.072 .
C(6) H(10) 3.021 2_555
C(6) H(11) 3.470 .
C(6) H(14) 2.941 .
C(6) H(15) 3.389 .
C(6) H(36) 3.406 4_564
C(6) H(39) 3.079 2_555
C(6) H(40) 3.070 4_564
C(6) H(42) 3.277 .
C(7) H(1) 2.874 .
C(7) H(3) 3.553 .
C(7) H(19) 3.276 .
C(7) H(20) 3.274 .
C(7) H(21) 2.606 .
C(7) H(27) 2.988 .
C(7) H(35) 2.657 .
C(7) H(39) 3.255 .
C(7) H(41) 3.224 .
C(7) H(44) 3.300 4_555
C(7) H(45) 3.158 4_555
C(8) H(1) 2.793 .
C(8) H(3) 3.594 .
C(8) H(19) 2.039 .
C(8) H(21) 2.027 .
C(8) H(22) 2.966 .
C(8) H(23) 3.320 .
C(8) H(24) 2.561 .
C(8) H(25) 2.923 .
C(8) H(26) 3.284 .
C(8) H(27) 2.504 .
C(8) H(44) 3.582 4_555
C(8) H(45) 3.259 4_555
C(9) H(1) 3.248 .
C(9) H(20) 3.249 .
C(9) H(21) 3.245 .
C(9) H(22) 3.423 .
C(9) H(24) 2.460 .
C(9) H(25) 3.401 .
C(9) H(27) 3.392 .
C(9) H(28) 3.216 .
C(9) H(31) 3.264 .
C(9) H(32) 3.130 .
C(9) H(34) 2.665 .
C(9) H(45) 3.189 4_555
C(10) H(19) 2.048 .
C(10) H(20) 2.029 .
C(10) H(28) 2.010 .
C(10) H(29) 2.903 .
C(10) H(30) 3.276 .
C(10) H(31) 2.494 .
C(10) H(32) 2.954 .
C(10) H(33) 3.313 .
C(10) H(34) 2.558 .
C(10) H(45) 3.074 4_555
C(11) H(6) 3.498 .
C(11) H(14) 3.577 4_565
C(11) H(19) 3.251 .
C(11) H(28) 2.578 .
C(11) H(29) 3.159 .
C(11) H(31) 3.125 .
C(11) H(35) 3.226 .
C(11) H(36) 3.086 .
C(11) H(38) 2.625 .
C(11) H(41) 3.120 .
C(11) H(45) 2.944 4_555
C(12) H(1) 3.415 .
C(12) H(6) 3.271 .
C(12) H(20) 2.038 .
C(12) H(35) 2.037 .
C(12) H(36) 2.986 .
C(12) H(37) 3.335 .
C(12) H(38) 2.591 .
C(12) H(39) 2.908 .
C(12) H(40) 3.285 .
C(12) H(41) 2.491 .
C(12) H(44) 3.561 4_555
C(12) H(45) 3.000 4_555
C(13) H(1) 3.319 .
C(13) H(3) 3.556 .
C(13) H(19) 2.668 .
C(13) H(22) 2.066 .
C(13) H(23) 2.063 .
C(13) H(24) 2.055 .
C(13) H(25) 2.054 .
C(13) H(26) 2.061 .
C(13) H(27) 2.059 .
C(14) H(1) 3.542 .
C(14) H(19) 2.609 .
C(14) H(21) 2.030 .
C(14) H(25) 2.549 .
C(14) H(26) 2.885 .
C(14) H(27) 3.315 .
C(14) H(33) 3.592 6_546
C(14) H(37) 3.291 1_545
C(15) H(19) 3.403 .
C(15) H(21) 2.029 .
C(15) H(22) 3.278 .
C(15) H(23) 2.502 .
C(15) H(24) 2.969 .
C(15) H(37) 3.204 1_545
C(15) H(42) 3.403 4_555
C(15) H(43) 3.509 4_555
C(15) H(44) 3.522 4_555
C(15) H(46) 3.250 2_555
C(16) H(19) 2.728 .
C(16) H(20) 2.629 .
C(16) H(29) 2.034 .
C(16) H(30) 2.040 .
C(16) H(31) 2.040 .
C(16) H(32) 2.018 .
C(16) H(33) 2.034 .
C(16) H(34) 2.024 .
C(17) H(2) 3.383 4_555
C(17) H(20) 3.053 .
C(17) H(28) 1.994 .
C(17) H(32) 2.562 .
C(17) H(33) 2.861 .
C(17) H(34) 3.298 .
C(18) H(9) 3.547 7_556
C(18) H(19) 2.650 .
C(18) H(20) 3.350 6_546
C(18) H(28) 1.968 .
C(18) H(28) 3.573 6_546
C(18) H(29) 3.223 .
C(18) H(30) 2.493 .
C(18) H(31) 3.010 .
C(18) H(38) 3.155 6_546
C(19) H(6) 3.289 .
C(19) H(12) 3.064 .
C(19) H(20) 2.666 .
C(19) H(36) 2.061 .
C(19) H(37) 2.070 .
C(19) H(38) 2.065 .
C(19) H(39) 2.061 .
C(19) H(40) 2.070 .
C(19) H(41) 2.060 .
C(20) H(6) 3.016 .
C(20) H(12) 2.954 .
C(20) H(16) 3.359 4_565
C(20) H(20) 2.539 .
C(20) H(23) 2.997 1_565
C(20) H(25) 3.325 1_565
C(20) H(33) 3.144 6_556
C(20) H(35) 2.043 .
C(20) H(39) 3.249 .
C(20) H(40) 2.459 .
C(20) H(41) 2.945 .
C(21) H(16) 3.297 4_565
C(21) H(17) 3.555 2_555
C(21) H(17) 3.401 4_565
C(21) H(18) 3.361 2_555
C(21) H(20) 3.504 .
C(21) H(35) 2.046 .
C(21) H(36) 2.484 .
C(21) H(37) 2.882 .
C(21) H(38) 3.281 .
C(21) H(44) 3.350 4_555
C(21) H(45) 3.411 4_555
C(21) H(47) 3.283 4_555
C(22) H(3) 3.217 .
C(22) H(7) 3.572 .
C(22) H(18) 3.280 .
C(22) H(25) 3.525 4_554
C(22) H(27) 3.101 4_554
C(22) H(44) 2.048 .
C(22) H(45) 2.054 .
C(22) H(46) 2.828 .
C(22) H(47) 3.206 .
C(22) H(48) 2.821 .
C(22) H(49) 3.150 .
C(23) H(27) 3.109 4_554
C(23) H(41) 2.811 4_554
C(23) H(42) 2.056 .
C(23) H(43) 2.051 .
C(23) H(46) 2.072 .
C(23) H(47) 2.071 .
C(23) H(48) 2.727 .
C(23) H(49) 3.175 .
C(24) H(11) 3.465 1_545
C(24) H(26) 3.389 2_555
C(24) H(41) 2.902 4_554
C(24) H(42) 2.951 .
C(24) H(43) 3.133 .
C(24) H(44) 2.058 .
C(24) H(45) 2.066 .
C(24) H(48) 2.037 .
C(24) H(49) 2.041 .
C(24) H(49) 3.176 2_555
C(25) H(3) 2.854 .
C(25) H(11) 3.253 1_545
C(25) H(21) 3.100 .
C(25) H(42) 3.054 .
C(25) H(43) 2.960 .
C(25) H(44) 3.148 .
C(25) H(45) 2.779 .
C(25) H(46) 2.040 .
C(25) H(46) 3.468 2_555
C(25) H(47) 2.049 .
C(25) H(49) 3.101 2_555
H(1) Si(1) 2.364 .
H(1) N(1) 3.370 .
H(1) C(2) 2.933 .
H(1) C(7) 2.874 .
H(1) C(8) 2.793 .
H(1) C(9) 3.248 .
H(1) C(12) 3.415 .
H(1) C(13) 3.319 .
H(1) C(14) 3.542 .
H(1) H(2) 1.584 .
H(1) H(3) 1.584 .
H(1) H(5) 2.715 .
H(1) H(6) 3.153 .
H(1) H(21) 3.112 .
H(1) H(22) 3.099 .
H(2) Si(1) 2.366 .
H(2) C(2) 3.369 .
H(2) C(2) 3.471 7_556
H(2) C(3) 2.897 .
H(2) C(17) 3.383 4_554
H(2) H(1) 1.584 .
H(2) H(3) 1.584 .
H(2) H(4) 2.978 7_556
H(2) H(5) 3.120 .
H(2) H(5) 3.058 7_556
H(2) H(7) 2.689 .
H(2) H(8) 3.083 .
H(2) H(22) 3.400 .
H(2) H(30) 2.952 4_554
H(2) H(31) 2.920 4_554
H(3) Fe(1) 2.889 .
H(3) S(2) 3.551 .
H(3) Si(1) 2.366 .
H(3) O(2) 2.426 .
H(3) N(1) 2.973 .
H(3) C(3) 3.371 .
H(3) C(7) 3.553 .
H(3) C(8) 3.594 .
H(3) C(13) 3.556 .
H(3) C(22) 3.217 .
H(3) C(25) 2.854 .
H(3) H(1) 1.584 .
H(3) H(2) 1.584 .
H(3) H(7) 3.126 .
H(3) H(21) 2.942 .
H(3) H(22) 3.167 .
H(3) H(31) 3.230 4_554
H(3) H(43) 2.954 .
H(3) H(48) 2.426 .
H(3) H(49) 3.338 .
H(4) Si(1) 2.381 .
H(4) N(1) 3.374 .
H(4) C(3) 3.062 .
H(4) C(5) 3.220 .
H(4) H(2) 2.978 7_556
H(4) H(5) 1.584 .
H(4) H(5) 3.551 7_556
H(4) H(6) 1.584 .
H(4) H(8) 2.855 .
H(4) H(9) 3.304 .
H(4) H(13) 2.886 .
H(4) H(15) 2.874 .
H(4) H(30) 3.407 6_556
H(5) Si(1) 2.385 .
H(5) C(1) 2.929 .
H(5) C(2) 3.528 7_556
H(5) C(3) 3.439 .
H(5) C(3) 3.133 7_556
H(5) H(1) 2.715 .
H(5) H(2) 3.120 .
H(5) H(2) 3.058 7_556
H(5) H(4) 1.584 .
H(5) H(4) 3.551 7_556
H(5) H(5) 3.012 7_556
H(5) H(6) 1.584 .
H(5) H(7) 3.354 7_556
H(5) H(8) 3.204 .
H(5) H(8) 2.355 7_556
H(5) H(32) 3.529 6_556
H(5) H(38) 3.581 .
H(6) Si(1) 2.383 .
H(6) N(1) 2.969 .
H(6) C(1) 3.397 .
H(6) C(11) 3.498 .
H(6) C(12) 3.271 .
H(6) C(19) 3.289 .
H(6) C(20) 3.016 .
H(6) H(1) 3.153 .
H(6) H(4) 1.584 .
H(6) H(5) 1.584 .
H(6) H(12) 3.328 .
H(6) H(13) 3.522 .
H(6) H(20) 3.525 .
H(6) H(32) 3.494 6_556
H(6) H(35) 3.114 .
H(6) H(37) 3.176 .
H(6) H(38) 2.337 .
H(7) Si(1) 2.377 .
H(7) N(1) 3.385 .
H(7) C(1) 2.915 .
H(7) C(22) 3.572 .
H(7) H(2) 2.689 .
H(7) H(3) 3.126 .
H(7) H(5) 3.354 7_556
H(7) H(8) 1.584 .
H(7) H(9) 1.584 .
H(7) H(15) 3.467 .
H(7) H(19) 3.145 4_554
H(7) H(31) 3.159 4_554
H(7) H(32) 2.933 4_554
H(7) H(43) 2.633 .
H(8) Si(1) 2.376 .
H(8) C(1) 3.346 .
H(8) C(2) 3.024 .
H(8) C(2) 3.314 7_556
H(8) H(2) 3.083 .
H(8) H(4) 2.855 .
H(8) H(5) 3.204 .
H(8) H(5) 2.355 7_556
H(8) H(7) 1.584 .
H(8) H(9) 1.584 .
H(8) H(15) 2.921 .
H(8) H(28) 3.325 7_556
H(8) H(32) 3.384 4_554
H(8) H(34) 3.234 7_556
H(9) Si(1) 2.378 .
H(9) Si(2) 3.239 .
H(9) N(1) 2.985 .
H(9) C(2) 3.502 .
H(9) C(5) 2.781 .
H(9) C(18) 3.547 7_556
H(9) H(4) 3.304 .
H(9) H(7) 1.584 .
H(9) H(8) 1.584 .
H(9) H(13) 3.438 .
H(9) H(14) 3.290 .
H(9) H(15) 1.938 .
H(9) H(16) 3.401 .
H(9) H(33) 3.115 7_556
H(9) H(34) 3.168 7_556
H(9) H(43) 3.314 .
H(10) Si(2) 2.376 .
H(10) Si(2) 3.436 2_555
H(10) O(1) 3.202 .
H(10) N(1) 3.354 .
H(10) C(4) 2.699 2_555
H(10) C(6) 3.072 .
H(10) C(6) 3.021 2_555
H(10) H(10) 1.848 2_555
H(10) H(11) 1.584 .
H(10) H(11) 2.998 2_555
H(10) H(12) 1.584 .
H(10) H(12) 3.431 2_555
H(10) H(17) 2.873 .
H(10) H(17) 2.435 2_555
H(10) H(18) 3.301 .
H(10) H(18) 3.047 2_555
H(10) H(35) 3.344 .
H(11) Si(2) 2.378 .
H(11) C(5) 2.908 .
H(11) C(6) 3.470 .
H(11) C(24) 3.465 1_565
H(11) C(25) 3.253 1_565
H(11) H(10) 1.584 .
H(11) H(10) 2.998 2_555
H(11) H(12) 1.584 .
H(11) H(13) 2.693 .
H(11) H(14) 3.113 .
H(11) H(17) 3.245 .
H(11) H(23) 3.484 1_565
H(11) H(26) 3.414 1_565
H(11) H(37) 3.428 .
H(11) H(47) 2.915 1_565
H(11) H(48) 2.941 1_565
H(11) H(49) 2.998 1_565
H(12) Si(2) 2.367 .
H(12) N(1) 2.933 .
H(12) C(5) 3.408 .
H(12) C(19) 3.064 .
H(12) C(20) 2.954 .
H(12) H(6) 3.328 .
H(12) H(10) 1.584 .
H(12) H(10) 3.431 2_555
H(12) H(11) 1.584 .
H(12) H(13) 3.179 .
H(12) H(17) 3.074 2_555
H(12) H(23) 3.276 1_565
H(12) H(26) 3.444 1_565
H(12) H(35) 2.367 .
H(12) H(37) 2.255 .
H(12) H(38) 3.298 .
H(13) Si(2) 2.405 .
H(13) N(1) 3.462 .
H(13) C(2) 3.478 .
H(13) C(4) 2.945 .
H(13) H(4) 2.886 .
H(13) H(6) 3.522 .
H(13) H(9) 3.438 .
H(13) H(11) 2.693 .
H(13) H(12) 3.179 .
H(13) H(14) 1.584 .
H(13) H(15) 1.584 .
H(13) H(22) 3.460 1_565
H(13) H(29) 3.030 4_564
H(13) H(47) 3.585 1_565
H(13) H(48) 3.389 1_565
H(14) Si(2) 2.402 .
H(14) C(4) 3.376 .
H(14) C(6) 2.941 .
H(14) C(11) 3.577 4_564
H(14) H(9) 3.290 .
H(14) H(11) 3.113 .
H(14) H(13) 1.584 .
H(14) H(15) 1.584 .
H(14) H(16) 2.756 .
H(14) H(17) 3.088 .
H(14) H(20) 2.992 4_564
H(14) H(29) 3.104 4_564
H(14) H(36) 2.890 4_564
H(14) H(41) 3.089 4_564
H(14) H(45) 3.553 1_565
H(14) H(47) 2.786 1_565
H(14) H(48) 3.514 1_565
H(15) Si(1) 3.048 .
H(15) Si(2) 2.393 .
H(15) N(1) 3.070 .
H(15) C(2) 3.398 .
H(15) C(3) 2.638 .
H(15) C(6) 3.389 .
H(15) H(4) 2.874 .
H(15) H(7) 3.467 .
H(15) H(8) 2.921 .
H(15) H(9) 1.938 .
H(15) H(13) 1.584 .
H(15) H(14) 1.584 .
H(15) H(16) 3.146 .
H(15) H(20) 3.588 4_564
H(15) H(29) 3.293 4_564
H(15) H(34) 3.328 7_556
H(15) H(36) 3.346 4_564
H(16) Si(2) 2.376 .
H(16) N(1) 3.352 .
H(16) C(5) 2.957 .
H(16) C(20) 3.359 4_564
H(16) C(21) 3.297 4_564
H(16) H(9) 3.401 .
H(16) H(14) 2.756 .
H(16) H(15) 3.146 .
H(16) H(17) 1.584 .
H(16) H(18) 1.584 .
H(16) H(25) 3.057 4_554
H(16) H(36) 2.507 4_564
H(16) H(37) 3.517 4_564
H(16) H(39) 3.039 2_555
H(16) H(40) 3.511 2_555
H(16) H(40) 2.528 4_564
H(16) H(41) 3.313 4_564
H(16) H(42) 3.288 .
H(17) Si(2) 2.364 .
H(17) C(4) 3.041 .
H(17) C(4) 3.158 2_555
H(17) C(5) 3.347 .
H(17) C(21) 3.555 2_555
H(17) C(21) 3.401 4_564
H(17) H(10) 2.873 .
H(17) H(10) 2.435 2_555
H(17) H(11) 3.245 .
H(17) H(12) 3.074 2_555
H(17) H(14) 3.088 .
H(17) H(16) 1.584 .
H(17) H(18) 1.584 .
H(17) H(35) 3.435 2_555
H(17) H(39) 3.116 2_555
H(17) H(40) 3.274 2_555
H(17) H(40) 2.743 4_564
H(17) H(41) 3.188 4_564
H(17) H(47) 3.104 1_565
H(18) Fe(1) 3.129 .
H(18) S(2) 3.547 2_555
H(18) Si(2) 2.376 .
H(18) O(1) 2.681 .
H(18) N(1) 2.941 .
H(18) C(4) 3.497 .
H(18) C(21) 3.361 2_555
H(18) C(22) 3.280 .
H(18) H(10) 3.301 .
H(18) H(10) 3.047 2_555
H(18) H(16) 1.584 .
H(18) H(17) 1.584 .
H(18) H(35) 3.207 2_555
H(18) H(39) 2.585 2_555
H(18) H(40) 3.496 2_555
H(18) H(42) 2.525 .
H(18) H(43) 3.438 .
H(19) C(7) 3.276 .
H(19) C(8) 2.039 .
H(19) C(10) 2.048 .
H(19) C(11) 3.251 .
H(19) C(13) 2.668 .
H(19) C(14) 2.609 .
H(19) C(15) 3.403 .
H(19) C(16) 2.728 .
H(19) C(18) 2.650 .
H(19) H(7) 3.145 4_555
H(19) H(21) 3.511 .
H(19) H(22) 3.189 .
H(19) H(23) 3.281 .
H(19) H(24) 1.883 .
H(19) H(25) 3.203 .
H(19) H(28) 3.496 .
H(19) H(28) 3.363 6_546
H(19) H(31) 3.422 .
H(19) H(32) 2.602 .
H(19) H(34) 2.290 .
H(20) C(7) 3.274 .
H(20) C(9) 3.249 .
H(20) C(10) 2.029 .
H(20) C(12) 2.038 .
H(20) C(16) 2.629 .
H(20) C(17) 3.053 .
H(20) C(18) 3.350 6_556
H(20) C(19) 2.666 .
H(20) C(20) 2.539 .
H(20) C(21) 3.504 .
H(20) H(6) 3.525 .
H(20) H(14) 2.992 4_565
H(20) H(15) 3.588 4_565
H(20) H(28) 2.418 .
H(20) H(29) 2.772 .
H(20) H(31) 3.200 .
H(20) H(32) 3.077 6_556
H(20) H(33) 3.165 6_556
H(20) H(34) 3.245 6_556
H(20) H(35) 3.469 .
H(20) H(36) 2.517 .
H(20) H(37) 3.488 .
H(20) H(38) 2.164 .
H(20) H(41) 3.249 .
H(20) H(45) 3.417 4_555
H(21) S(2) 2.620 .
H(21) C(1) 3.474 .
H(21) C(7) 2.606 .
H(21) C(8) 2.027 .
H(21) C(9) 3.245 .
H(21) C(14) 2.030 .
H(21) C(15) 2.029 .
H(21) C(25) 3.100 .
H(21) H(1) 3.112 .
H(21) H(3) 2.942 .
H(21) H(19) 3.511 .
H(21) H(22) 2.182 .
H(21) H(23) 2.510 .
H(21) H(24) 2.765 .
H(21) H(25) 2.779 .
H(21) H(26) 2.196 .
H(21) H(27) 2.478 .
H(21) H(46) 3.168 2_555
H(21) H(48) 2.739 .
H(21) H(49) 2.723 .
H(22) C(1) 3.409 .
H(22) C(8) 2.966 .
H(22) C(9) 3.423 .
H(22) C(13) 2.066 .
H(22) C(15) 3.278 .
H(22) H(1) 3.099 .
H(22) H(2) 3.400 .
H(22) H(3) 3.167 .
H(22) H(13) 3.460 1_545
H(22) H(19) 3.189 .
H(22) H(21) 2.182 .
H(22) H(23) 1.584 .
H(22) H(24) 1.584 .
H(22) H(25) 3.458 .
H(22) H(26) 3.510 .
H(22) H(48) 3.221 .
H(23) C(8) 3.320 .
H(23) C(13) 2.063 .
H(23) C(15) 2.502 .
H(23) C(20) 2.997 1_545
H(23) H(11) 3.484 1_545
H(23) H(12) 3.276 1_545
H(23) H(19) 3.281 .
H(23) H(21) 2.510 .
H(23) H(22) 1.584 .
H(23) H(24) 1.584 .
H(23) H(25) 2.354 .
H(23) H(26) 2.649 .
H(23) H(27) 3.435 .
H(23) H(33) 3.165 6_546
H(23) H(36) 3.305 1_545
H(23) H(37) 2.356 1_545
H(23) H(38) 2.916 1_545
H(24) C(8) 2.561 .
H(24) C(9) 2.460 .
H(24) C(13) 2.055 .
H(24) C(15) 2.969 .
H(24) H(19) 1.883 .
H(24) H(21) 2.765 .
H(24) H(22) 1.584 .
H(24) H(23) 1.584 .
H(24) H(25) 2.779 .
H(24) H(26) 3.541 .
H(24) H(28) 3.145 6_546
H(24) H(29) 3.429 6_546
H(24) H(30) 3.364 6_546
H(24) H(33) 3.110 6_546
H(24) H(34) 3.443 .
H(25) C(8) 2.923 .
H(25) C(9) 3.401 .
H(25) C(13) 2.054 .
H(25) C(14) 2.549 .
H(25) C(20) 3.325 1_545
H(25) C(22) 3.525 4_555
H(25) H(16) 3.057 4_555
H(25) H(19) 3.203 .
H(25) H(21) 2.779 .
H(25) H(22) 3.458 .
H(25) H(23) 2.354 .
H(25) H(24) 2.779 .
H(25) H(26) 1.584 .
H(25) H(27) 1.584 .
H(25) H(36) 3.031 1_545
H(25) H(37) 2.773 1_545
H(25) H(42) 3.186 4_555
H(25) H(43) 3.104 4_555
H(26) C(8) 3.284 .
H(26) C(13) 2.061 .
H(26) C(14) 2.885 .
H(26) C(24) 3.389 2_555
H(26) H(11) 3.414 1_545
H(26) H(12) 3.444 1_545
H(26) H(21) 2.196 .
H(26) H(22) 3.510 .
H(26) H(23) 2.649 .
H(26) H(24) 3.541 .
H(26) H(25) 1.584 .
H(26) H(27) 1.584 .
H(26) H(37) 2.858 1_545
H(26) H(39) 3.335 3_556
H(26) H(41) 3.561 3_556
H(26) H(44) 3.536 2_555
H(26) H(46) 2.620 2_555
H(26) H(47) 3.443 2_555
H(27) S(2) 3.173 .
H(27) C(7) 2.988 .
H(27) C(8) 2.504 .
H(27) C(9) 3.392 .
H(27) C(13) 2.059 .
H(27) C(14) 3.315 .
H(27) C(22) 3.101 4_555
H(27) C(23) 3.109 4_555
H(27) H(21) 2.478 .
H(27) H(23) 3.435 .
H(27) H(25) 1.584 .
H(27) H(26) 1.584 .
H(27) H(39) 3.367 3_556
H(27) H(42) 2.749 4_555
H(27) H(43) 3.054 4_555
H(27) H(44) 3.177 2_555
H(27) H(44) 2.588 4_555
H(27) H(45) 3.265 4_555
H(27) H(46) 3.177 2_555
H(28) C(9) 3.216 .
H(28) C(10) 2.010 .
H(28) C(11) 2.578 .
H(28) C(17) 1.994 .
H(28) C(18) 1.968 .
H(28) C(18) 3.573 6_556
H(28) H(8) 3.325 7_556
H(28) H(19) 3.496 .
H(28) H(19) 3.363 6_556
H(28) H(20) 2.418 .
H(28) H(24) 3.145 6_556
H(28) H(29) 2.116 .
H(28) H(30) 2.499 .
H(28) H(31) 2.728 .
H(28) H(32) 2.730 .
H(28) H(32) 3.043 6_556
H(28) H(33) 2.138 .
H(28) H(34) 2.408 .
H(28) H(34) 3.227 6_556
H(29) C(5) 3.327 4_565
H(29) C(10) 2.903 .
H(29) C(11) 3.159 .
H(29) C(16) 2.034 .
H(29) C(18) 3.223 .
H(29) H(13) 3.030 4_565
H(29) H(14) 3.104 4_565
H(29) H(15) 3.293 4_565
H(29) H(20) 2.772 .
H(29) H(24) 3.429 6_556
H(29) H(28) 2.116 .
H(29) H(30) 1.584 .
H(29) H(31) 1.584 .
H(29) H(32) 3.445 .
H(29) H(33) 3.426 .
H(29) H(34) 3.487 6_556
H(30) C(10) 3.276 .
H(30) C(16) 2.040 .
H(30) C(18) 2.493 .
H(30) H(2) 2.952 4_555
H(30) H(4) 3.407 6_546
H(30) H(24) 3.364 6_556
H(30) H(28) 2.499 .
H(30) H(29) 1.584 .
H(30) H(31) 1.584 .
H(30) H(32) 2.352 .
H(30) H(33) 2.644 .
H(30) H(34) 3.423 .
H(31) C(1) 3.508 4_555
H(31) C(9) 3.264 .
H(31) C(10) 2.494 .
H(31) C(11) 3.125 .
H(31) C(16) 2.040 .
H(31) C(18) 3.010 .
H(31) H(2) 2.920 4_555
H(31) H(3) 3.230 4_555
H(31) H(7) 3.159 4_555
H(31) H(19) 3.422 .
H(31) H(20) 3.200 .
H(31) H(28) 2.728 .
H(31) H(29) 1.584 .
H(31) H(30) 1.584 .
H(31) H(32) 2.863 .
H(31) H(33) 3.569 .
H(31) H(43) 3.286 4_555
H(31) H(45) 2.890 4_555
H(31) H(48) 3.311 4_555
H(32) C(9) 3.130 .
H(32) C(10) 2.954 .
H(32) C(16) 2.018 .
H(32) C(17) 2.562 .
H(32) H(5) 3.529 6_546
H(32) H(6) 3.494 6_546
H(32) H(7) 2.933 4_555
H(32) H(8) 3.384 4_555
H(32) H(19) 2.602 .
H(32) H(20) 3.077 6_546
H(32) H(28) 2.730 .
H(32) H(28) 3.043 6_546
H(32) H(29) 3.445 .
H(32) H(30) 2.352 .
H(32) H(31) 2.863 .
H(32) H(33) 1.584 .
H(32) H(34) 1.584 .
H(32) H(38) 3.021 6_546
H(33) C(10) 3.313 .
H(33) C(14) 3.592 6_556
H(33) C(16) 2.034 .
H(33) C(17) 2.861 .
H(33) C(20) 3.144 6_546
H(33) H(9) 3.115 7_556
H(33) H(20) 3.165 6_546
H(33) H(23) 3.165 6_556
H(33) H(24) 3.110 6_556
H(33) H(28) 2.138 .
H(33) H(29) 3.426 .
H(33) H(30) 2.644 .
H(33) H(31) 3.569 .
H(33) H(32) 1.584 .
H(33) H(34) 1.584 .
H(33) H(36) 3.038 6_546
H(33) H(37) 3.494 6_546
H(33) H(38) 2.486 6_546
H(34) C(9) 2.665 .
H(34) C(10) 2.558 .
H(34) C(16) 2.024 .
H(34) C(17) 3.298 .
H(34) H(8) 3.234 7_556
H(34) H(9) 3.168 7_556
H(34) H(15) 3.328 7_556
H(34) H(19) 2.290 .
H(34) H(20) 3.245 6_546
H(34) H(24) 3.443 .
H(34) H(28) 2.408 .
H(34) H(28) 3.227 6_546
H(34) H(29) 3.487 6_546
H(34) H(30) 3.423 .
H(34) H(32) 1.584 .
H(34) H(33) 1.584 .
H(34) H(38) 3.577 6_546
H(35) Fe(1) 3.077 .
H(35) S(2) 2.716 .
H(35) N(1) 3.253 .
H(35) C(4) 3.182 .
H(35) C(7) 2.657 .
H(35) C(11) 3.226 .
H(35) C(12) 2.037 .
H(35) C(20) 2.043 .
H(35) C(21) 2.046 .
H(35) H(6) 3.114 .
H(35) H(10) 3.344 .
H(35) H(12) 2.367 .
H(35) H(17) 3.435 2_555
H(35) H(18) 3.207 2_555
H(35) H(20) 3.469 .
H(35) H(36) 2.781 .
H(35) H(37) 2.204 .
H(35) H(38) 2.511 .
H(35) H(39) 2.192 .
H(35) H(40) 2.532 .
H(35) H(41) 2.778 .
H(36) C(5) 3.494 4_565
H(36) C(6) 3.406 4_565
H(36) C(11) 3.086 .
H(36) C(12) 2.986 .
H(36) C(19) 2.061 .
H(36) C(21) 2.484 .
H(36) H(14) 2.890 4_565
H(36) H(15) 3.346 4_565
H(36) H(16) 2.507 4_565
H(36) H(20) 2.517 .
H(36) H(23) 3.305 1_565
H(36) H(25) 3.031 1_565
H(36) H(33) 3.038 6_556
H(36) H(35) 2.781 .
H(36) H(37) 1.584 .
H(36) H(38) 1.584 .
H(36) H(39) 3.392 .
H(36) H(40) 2.256 .
H(36) H(41) 2.733 .
H(37) C(4) 3.184 .
H(37) C(12) 3.335 .
H(37) C(14) 3.291 1_565
H(37) C(15) 3.204 1_565
H(37) C(19) 2.070 .
H(37) C(21) 2.882 .
H(37) H(6) 3.176 .
H(37) H(11) 3.428 .
H(37) H(12) 2.255 .
H(37) H(16) 3.517 4_565
H(37) H(20) 3.488 .
H(37) H(23) 2.356 1_565
H(37) H(25) 2.773 1_565
H(37) H(26) 2.858 1_565
H(37) H(33) 3.494 6_556
H(37) H(35) 2.204 .
H(37) H(36) 1.584 .
H(37) H(38) 1.584 .
H(37) H(39) 3.500 .
H(37) H(40) 2.645 .
H(37) H(41) 3.546 .
H(38) C(2) 3.279 .
H(38) C(11) 2.625 .
H(38) C(12) 2.591 .
H(38) C(18) 3.155 6_556
H(38) C(19) 2.065 .
H(38) C(21) 3.281 .
H(38) H(5) 3.581 .
H(38) H(6) 2.337 .
H(38) H(12) 3.298 .
H(38) H(20) 2.164 .
H(38) H(23) 2.916 1_565
H(38) H(32) 3.021 6_556
H(38) H(33) 2.486 6_556
H(38) H(34) 3.577 6_556
H(38) H(35) 2.511 .
H(38) H(36) 1.584 .
H(38) H(37) 1.584 .
H(38) H(40) 3.385 .
H(39) S(2) 2.954 .
H(39) C(6) 3.079 2_555
H(39) C(7) 3.255 .
H(39) C(12) 2.908 .
H(39) C(19) 2.061 .
H(39) C(20) 3.249 .
H(39) H(16) 3.039 2_555
H(39) H(17) 3.116 2_555
H(39) H(18) 2.585 2_555
H(39) H(26) 3.335 3_556
H(39) H(27) 3.367 3_556
H(39) H(35) 2.192 .
H(39) H(36) 3.392 .
H(39) H(37) 3.500 .
H(39) H(40) 1.584 .
H(39) H(40) 3.539 3_566
H(39) H(41) 1.584 .
H(39) H(42) 3.194 2_555
H(39) H(44) 3.230 4_555
H(40) C(6) 3.070 4_565
H(40) C(12) 3.285 .
H(40) C(19) 2.070 .
H(40) C(20) 2.459 .
H(40) H(16) 3.511 2_555
H(40) H(16) 2.528 4_565
H(40) H(17) 3.274 2_555
H(40) H(17) 2.743 4_565
H(40) H(18) 3.496 2_555
H(40) H(35) 2.532 .
H(40) H(36) 2.256 .
H(40) H(37) 2.645 .
H(40) H(38) 3.385 .
H(40) H(39) 1.584 .
H(40) H(39) 3.539 3_566
H(40) H(40) 2.831 3_566
H(40) H(41) 1.584 .
H(40) H(47) 3.522 4_555
H(41) C(7) 3.224 .
H(41) C(11) 3.120 .
H(41) C(12) 2.491 .
H(41) C(19) 2.060 .
H(41) C(20) 2.945 .
H(41) C(23) 2.811 4_555
H(41) C(24) 2.902 4_555
H(41) H(14) 3.089 4_565
H(41) H(16) 3.313 4_565
H(41) H(17) 3.188 4_565
H(41) H(20) 3.249 .
H(41) H(26) 3.561 3_556
H(41) H(35) 2.778 .
H(41) H(36) 2.733 .
H(41) H(37) 3.546 .
H(41) H(39) 1.584 .
H(41) H(40) 1.584 .
H(41) H(44) 2.656 4_555
H(41) H(45) 2.553 4_555
H(41) H(46) 3.222 4_555
H(41) H(47) 2.369 4_555
H(42) Fe(1) 3.144 .
H(42) S(2) 2.950 2_555
H(42) O(1) 3.312 .
H(42) O(2) 2.014 .
H(42) N(1) 3.548 .
H(42) C(6) 3.277 .
H(42) C(15) 3.403 4_554
H(42) C(23) 2.056 .
H(42) C(24) 2.951 .
H(42) C(25) 3.054 .
H(42) H(16) 3.288 .
H(42) H(18) 2.525 .
H(42) H(25) 3.186 4_554
H(42) H(27) 2.749 4_554
H(42) H(39) 3.194 2_555
H(42) H(43) 1.584 .
H(42) H(44) 2.191 .
H(42) H(45) 2.756 .
H(42) H(46) 3.095 .
H(43) Fe(1) 3.356 .
H(43) Si(1) 3.449 .
H(43) O(2) 2.010 .
H(43) N(1) 3.257 .
H(43) C(1) 3.520 .
H(43) C(3) 3.215 .
H(43) C(15) 3.509 4_554
H(43) C(23) 2.051 .
H(43) C(24) 3.133 .
H(43) C(25) 2.960 .
H(43) H(3) 2.954 .
H(43) H(7) 2.633 .
H(43) H(9) 3.314 .
H(43) H(18) 3.438 .
H(43) H(25) 3.104 4_554
H(43) H(27) 3.054 4_554
H(43) H(31) 3.286 4_554
H(43) H(42) 1.584 .
H(43) H(44) 2.625 .
H(43) H(45) 2.193 .
H(43) H(48) 3.148 .
H(44) S(2) 3.562 2_555
H(44) O(2) 3.091 .
H(44) C(7) 3.300 4_554
H(44) C(8) 3.582 4_554
H(44) C(12) 3.561 4_554
H(44) C(15) 3.522 4_554
H(44) C(21) 3.350 4_554
H(44) C(22) 2.048 .
H(44) C(24) 2.058 .
H(44) C(25) 3.148 .
H(44) H(26) 3.536 2_555
H(44) H(27) 3.177 2_555
H(44) H(27) 2.588 4_554
H(44) H(39) 3.230 4_554
H(44) H(41) 2.656 4_554
H(44) H(42) 2.191 .
H(44) H(43) 2.625 .
H(44) H(44) 3.513 3_555
H(44) H(45) 1.584 .
H(44) H(46) 2.247 .
H(44) H(47) 2.555 .
H(45) O(2) 2.918 .
H(45) C(7) 3.158 4_554
H(45) C(8) 3.259 4_554
H(45) C(9) 3.189 4_554
H(45) C(10) 3.074 4_554
H(45) C(11) 2.944 4_554
H(45) C(12) 3.000 4_554
H(45) C(21) 3.411 4_554
H(45) C(22) 2.054 .
H(45) C(24) 2.066 .
H(45) C(25) 2.779 .
H(45) H(14) 3.553 1_545
H(45) H(20) 3.417 4_554
H(45) H(27) 3.265 4_554
H(45) H(31) 2.890 4_554
H(45) H(41) 2.553 4_554
H(45) H(42) 2.756 .
H(45) H(43) 2.193 .
H(45) H(44) 1.584 .
H(45) H(46) 2.820 .
H(45) H(47) 2.252 .
H(45) H(48) 2.833 .
H(46) S(2) 3.188 2_555
H(46) O(2) 2.731 .
H(46) C(15) 3.250 2_555
H(46) C(22) 2.828 .
H(46) C(23) 2.072 .
H(46) C(25) 2.040 .
H(46) C(25) 3.468 2_555
H(46) H(21) 3.168 2_555
H(46) H(26) 2.620 2_555
H(46) H(27) 3.177 2_555
H(46) H(41) 3.222 4_554
H(46) H(42) 3.095 .
H(46) H(44) 2.247 .
H(46) H(45) 2.820 .
H(46) H(47) 1.584 .
H(46) H(48) 2.800 .
H(46) H(49) 2.236 .
H(46) H(49) 2.499 2_555
H(47) O(2) 3.158 .
H(47) C(5) 3.465 1_545
H(47) C(21) 3.283 4_554
H(47) C(22) 3.206 .
H(47) C(23) 2.071 .
H(47) C(25) 2.049 .
H(47) H(11) 2.915 1_545
H(47) H(13) 3.585 1_545
H(47) H(14) 2.786 1_545
H(47) H(17) 3.104 1_545
H(47) H(26) 3.443 2_555
H(47) H(40) 3.522 4_554
H(47) H(41) 2.369 4_554
H(47) H(44) 2.555 .
H(47) H(45) 2.252 .
H(47) H(46) 1.584 .
H(47) H(48) 2.240 .
H(47) H(49) 2.515 .
H(48) O(2) 2.003 .
H(48) C(1) 3.359 .
H(48) C(22) 2.821 .
H(48) C(23) 2.727 .
H(48) C(24) 2.037 .
H(48) H(3) 2.426 .
H(48) H(11) 2.941 1_545
H(48) H(13) 3.389 1_545
H(48) H(14) 3.514 1_545
H(48) H(21) 2.739 .
H(48) H(22) 3.221 .
H(48) H(31) 3.311 4_554
H(48) H(43) 3.148 .
H(48) H(45) 2.833 .
H(48) H(46) 2.800 .
H(48) H(47) 2.240 .
H(48) H(49) 1.584 .
H(49) Fe(1) 3.237 .
H(49) S(2) 3.292 .
H(49) O(2) 2.008 .
H(49) C(22) 3.150 .
H(49) C(23) 3.175 .
H(49) C(24) 2.041 .
H(49) C(24) 3.176 2_555
H(49) C(25) 3.101 2_555
H(49) H(3) 3.338 .
H(49) H(11) 2.998 1_545
H(49) H(21) 2.723 .
H(49) H(46) 2.236 .
H(49) H(46) 2.499 2_555
H(49) H(47) 2.515 .
H(49) H(48) 1.584 .
H(49) H(49) 2.416 2_555

loop_
_geom_torsion_atom_site_label_1
_geom_torsion_atom_site_label_2
_geom_torsion_atom_site_label_3
_geom_torsion_atom_site_label_4
_geom_torsion
_geom_torsion_site_symmetry_4
S(2) Fe(1) O(1) Fe(1) -68.00(6) 2_555
O(1) Fe(1) S(2) C(7) -153.09(16) .
S(2) Fe(1) O(2) C(22) 179.8(2) .
S(2) Fe(1) O(2) C(25) 8.9(2) .
O(2) Fe(1) S(2) C(7) 101.33(14) .
S(2) Fe(1) N(1) Si(1) 59.8(2) .
S(2) Fe(1) N(1) Si(2) -122.45(16) .
N(1) Fe(1) S(2) C(7) -17.34(18) .
O(1) Fe(1) O(2) C(22) 75.0(2) .
O(1) Fe(1) O(2) C(25) -95.9(2) .
O(2) Fe(1) O(1) Fe(1) 40.35(11) 2_555
O(1) Fe(1) N(1) Si(1) -170.72(16) .
O(1) Fe(1) N(1) Si(2) 7.0(2) .
N(1) Fe(1) O(1) Fe(1) 151.43(13) 2_555
O(2) Fe(1) N(1) Si(1) -60.1(2) .
O(2) Fe(1) N(1) Si(2) 117.7(2) .
N(1) Fe(1) O(2) C(22) -46.8(2) .
N(1) Fe(1) O(2) C(25) 142.3(2) .
Fe(1) S(2) C(7) C(8) -108.6(3) .
Fe(1) S(2) C(7) C(12) 75.2(4) .
C(1) Si(1) N(1) Fe(1) 3.1(3) .
C(1) Si(1) N(1) Si(2) -174.6(2) .
C(2) Si(1) N(1) Fe(1) -115.4(2) .
C(2) Si(1) N(1) Si(2) 67.0(3) .
C(3) Si(1) N(1) Fe(1) 121.0(2) .
C(3) Si(1) N(1) Si(2) -56.6(3) .
C(4) Si(2) N(1) Fe(1) 64.8(2) .
C(4) Si(2) N(1) Si(1) -117.6(2) .
C(5) Si(2) N(1) Fe(1) -176.9(2) .
C(5) Si(2) N(1) Si(1) 0.8(3) .
C(6) Si(2) N(1) Fe(1) -58.1(3) .
C(6) Si(2) N(1) Si(1) 119.6(2) .
Fe(1) O(2) C(22) C(23) -165.8(2) .
Fe(1) O(2) C(25) C(24) 145.8(3) .
C(22) O(2) C(25) C(24) -25.9(5) .
C(25) O(2) C(22) C(23) 6.9(4) .
S(2) C(7) C(8) C(9) -176.7(4) .
S(2) C(7) C(8) C(13) 2.0(6) .
S(2) C(7) C(12) C(11) 177.4(3) .
S(2) C(7) C(12) C(19) 0.1(5) .
C(8) C(7) C(12) C(11) 1.2(7) .
C(8) C(7) C(12) C(19) -176.1(4) .
C(12) C(7) C(8) C(9) -0.5(7) .
C(12) C(7) C(8) C(13) 178.2(4) .
C(7) C(8) C(9) C(10) -1.1(8) .
C(7) C(8) C(13) C(14) 147.9(4) .
C(7) C(8) C(13) C(15) -86.0(5) .
C(9) C(8) C(13) C(14) -33.5(7) .
C(9) C(8) C(13) C(15) 92.7(5) .
C(13) C(8) C(9) C(10) -179.8(5) .
C(8) C(9) C(10) C(11) 1.9(8) .
C(8) C(9) C(10) C(16) -178.0(5) .
C(9) C(10) C(11) C(12) -1.2(8) .
C(9) C(10) C(16) C(17) -106.7(6) .
C(9) C(10) C(16) C(18) 24.5(8) .
C(11) C(10) C(16) C(17) 73.3(6) .
C(11) C(10) C(16) C(18) -155.4(5) .
C(16) C(10) C(11) C(12) 178.7(5) .
C(10) C(11) C(12) C(7) -0.3(7) .
C(10) C(11) C(12) C(19) 177.0(4) .
C(7) C(12) C(19) C(20) -158.4(4) .
C(7) C(12) C(19) C(21) 78.7(5) .
C(11) C(12) C(19) C(20) 24.3(6) .
C(11) C(12) C(19) C(21) -98.6(4) .
O(2) C(22) C(23) C(24) 14.4(4) .
C(22) C(23) C(24) C(25) -29.5(4) .
C(23) C(24) C(25) O(2) 33.8(5) .
